data_7052153
loop_
_publ_author_name
'Liliana Dobrza\'nska'
'Gareth O. Lloyd'
'Leonard J. Barbour'

_publ_section_title
;
 The solvent-templating effect as the driving factor that influences
 the formation of crystalline materials based on the stacking of
 metallocycles
;
_journal_issue 5
_journal_name_full 'New Journal of Chemistry'
_journal_page_first 669
_journal_paper_doi 10.1039/b618495m
_journal_volume 31
_journal_year 2007
_chemical_formula_moiety 'C32 H36 Cl4 Cu2 N8, 2(C H2 Cl2)'
_chemical_formula_sum 'C34 H40 Cl8 Cu2 N8'
_chemical_formula_weight 971.42
_chemical_name_common 3
_chemical_name_systematic
;
?
;
_space_group_IT_number 14
_symmetry_cell_setting monoclinic
_symmetry_space_group_name_Hall '-P 2ybc'
_symmetry_space_group_name_H-M 'P 1 21/c 1'
_atom_sites_solution_hydrogens geom
_atom_sites_solution_primary direct
_atom_sites_solution_secondary difmap
_audit_creation_method SHELXL-97
_cell_angle_alpha 90.00
_cell_angle_beta 95.181(6)
_cell_angle_gamma 90.00
_cell_formula_units_Z 2
_cell_length_a 8.598(3)
_cell_length_b 13.177(4)
_cell_length_c 18.105(6)
_cell_measurement_temperature 100(2)
_cell_volume 2042.8(12)
_computing_cell_refinement 'SAINT (Bruker, 2002)'
_computing_data_collection 'SMART (Bruker, 2001)'
_computing_data_reduction SAINT
_computing_molecular_graphics 'X-Seed (Barbour 2001)'
_computing_structure_refinement 'SHELXL-97 (Sheldrick, 1997)'
_computing_structure_solution 'SHELXS-97 (Sheldrick, 1990)'
_diffrn_ambient_temperature 100(2)
_diffrn_measured_fraction_theta_full 0.998
_diffrn_measured_fraction_theta_max 0.936
_diffrn_measurement_device_type 'Bruker APEX CCD area-detector'
_diffrn_measurement_method \w
_diffrn_radiation_monochromator graphite
_diffrn_radiation_source 'fine-focus sealed tube'
_diffrn_radiation_type MoK\a
_diffrn_radiation_wavelength 0.71073
_diffrn_reflns_av_R_equivalents 0.0900
_diffrn_reflns_av_sigmaI/netI 0.1288
_diffrn_reflns_limit_h_max 10
_diffrn_reflns_limit_h_min -11
_diffrn_reflns_limit_k_max 17
_diffrn_reflns_limit_k_min -16
_diffrn_reflns_limit_l_max 13
_diffrn_reflns_limit_l_min -24
_diffrn_reflns_number 12610
_diffrn_reflns_theta_full 27.00
_diffrn_reflns_theta_max 28.25
_diffrn_reflns_theta_min 1.91
_exptl_absorpt_coefficient_mu 1.601
_exptl_absorpt_correction_T_max 0.9842
_exptl_absorpt_correction_T_min 0.7096
_exptl_absorpt_correction_type multi-scan
_exptl_absorpt_process_details 'SADABS (Sheldrick, 1997)'
_exptl_crystal_colour yellow-brownish
_exptl_crystal_density_diffrn 1.579
_exptl_crystal_density_method 'not measured'
_exptl_crystal_description plate
_exptl_crystal_F_000 988
_exptl_crystal_size_max 0.23
_exptl_crystal_size_mid 0.14
_exptl_crystal_size_min 0.01
_refine_diff_density_max 0.717
_refine_diff_density_min -0.594
_refine_diff_density_rms 0.132
_refine_ls_extinction_method none
_refine_ls_goodness_of_fit_ref 0.966
_refine_ls_hydrogen_treatment constr
_refine_ls_matrix_type full
_refine_ls_number_parameters 237
_refine_ls_number_reflns 4733
_refine_ls_number_restraints 0
_refine_ls_restrained_S_all 0.966
_refine_ls_R_factor_all 0.1200
_refine_ls_R_factor_gt 0.0620
_refine_ls_shift/su_max 0.000
_refine_ls_shift/su_mean 0.000
_refine_ls_structure_factor_coef Fsqd
_refine_ls_weighting_details 'calc w=1/[\s^2^(Fo^2^)+(0.0481P)^2^] where P=(Fo^2^+2Fc^2^)/3'
_refine_ls_weighting_scheme calc
_refine_ls_wR_factor_gt 0.1108
_refine_ls_wR_factor_ref 0.1307
_reflns_number_gt 2851
_reflns_number_total 4733
_reflns_threshold_expression >2sigma(I)
_cod_data_source_file b618495m.txt
_cod_data_source_block 2
_cod_original_cell_volume 2042.9(11)
_cod_original_sg_symbol_H-M P21/c
_cod_database_code 7052153

loop_
_symmetry_equiv_pos_as_xyz
'x, y, z'
'-x, y+1/2, -z+1/2'
'-x, -y, -z'
'x, -y-1/2, z-1/2'

loop_
_atom_site_label
_atom_site_type_symbol
_atom_site_fract_x
_atom_site_fract_y
_atom_site_fract_z
_atom_site_U_iso_or_equiv
_atom_site_adp_type
_atom_site_occupancy
_atom_site_symmetry_multiplicity
_atom_site_calc_flag
_atom_site_refinement_flags
_atom_site_disorder_assembly
_atom_site_disorder_group
Cu1 Cu 0.19622(6) 0.30137(4) 0.40129(3) 0.01418(16) Uani 1 1 d . . .
Cl1 Cl -0.02446(13) 0.34904(9) 0.45035(7) 0.0212(3) Uani 1 1 d . . .
N1 N 0.1032(4) 0.1848(3) 0.3447(2) 0.0170(9) Uani 1 1 d . . .
Cl2 Cl 0.32679(13) 0.37220(9) 0.31054(7) 0.0167(3) Uani 1 1 d . . .
C2 C 0.1723(6) 0.1186(3) 0.3028(3) 0.0166(11) Uani 1 1 d . . .
Cl3 Cl 0.34567(18) 0.10889(13) 0.59599(9) 0.0458(4) Uani 1 1 d . . .
N3 N 0.0665(4) 0.0516(3) 0.2724(2) 0.0155(9) Uani 1 1 d . . .
Cl4 Cl 0.22750(18) -0.01258(11) 0.46841(9) 0.0399(4) Uani 1 1 d . . .
C4 C -0.0765(5) 0.0752(4) 0.2967(3) 0.0181(11) Uani 1 1 d . . .
H4 H -0.1723 0.0404 0.2848 0.022 Uiso 1 1 calc R . .
C5 C -0.0540(5) 0.1574(3) 0.3405(3) 0.0162(11) Uani 1 1 d . . .
H5 H -0.1326 0.1914 0.3648 0.019 Uiso 1 1 calc R . .
C6 C 0.3416(6) 0.1122(4) 0.2920(3) 0.0241(13) Uani 1 1 d . . .
H6A H 0.3948 0.1733 0.3121 0.036 Uiso 1 1 calc R . .
H6B H 0.3546 0.1067 0.2389 0.036 Uiso 1 1 calc R . .
H6C H 0.3868 0.0523 0.3179 0.036 Uiso 1 1 calc R . .
C7 C 0.0956(5) -0.0367(3) 0.2258(3) 0.0166(11) Uani 1 1 d . . .
H7A H 0.1776 -0.0194 0.1929 0.020 Uiso 1 1 calc R . .
H7B H -0.0010 -0.0534 0.1942 0.020 Uiso 1 1 calc R . .
C8 C 0.1469(5) -0.1284(3) 0.2721(3) 0.0138(10) Uani 1 1 d . . .
C9 C 0.3011(6) -0.1617(4) 0.2770(3) 0.0183(11) Uani 1 1 d . . .
H9 H 0.3752 -0.1278 0.2499 0.022 Uiso 1 1 calc R . .
C10 C 0.3473(5) -0.2447(4) 0.3215(3) 0.0171(11) Uani 1 1 d . . .
H10 H 0.4524 -0.2676 0.3236 0.021 Uiso 1 1 calc R . .
C11 C 0.2428(5) -0.2942(3) 0.3626(3) 0.0152(10) Uani 1 1 d . . .
C12 C 0.0880(5) -0.2602(4) 0.3575(3) 0.0152(11) Uani 1 1 d . . .
H12 H 0.0144 -0.2929 0.3856 0.018 Uiso 1 1 calc R . .
C13 C 0.0408(5) -0.1797(4) 0.3120(3) 0.0174(11) Uani 1 1 d . . .
H13 H -0.0655 -0.1592 0.3079 0.021 Uiso 1 1 calc R . .
C14 C 0.2878(5) -0.3854(4) 0.4100(3) 0.0177(11) Uani 1 1 d . . .
H14B H 0.2191 -0.3887 0.4509 0.021 Uiso 1 1 calc R . .
H14A H 0.2692 -0.4474 0.3795 0.021 Uiso 1 1 calc R . .
N15 N 0.4531(4) -0.3851(3) 0.4420(2) 0.0155(9) Uani 1 1 d . . .
C16 C 0.5695(5) -0.4441(3) 0.4177(3) 0.0172(11) Uani 1 1 d . . .
H16 H 0.5601 -0.4906 0.3774 0.021 Uiso 1 1 calc R . .
C17 C 0.7013(6) -0.4228(4) 0.4626(3) 0.0163(11) Uani 1 1 d . . .
H17 H 0.8011 -0.4525 0.4593 0.020 Uiso 1 1 calc R . .
N18 N 0.6653(4) -0.3508(3) 0.5139(2) 0.0153(9) Uani 1 1 d . . .
C19 C 0.5129(5) -0.3289(3) 0.4998(3) 0.0143(11) Uani 1 1 d . . .
C20 C 0.4241(5) -0.2554(4) 0.5412(3) 0.0195(11) Uani 1 1 d . . .
H16C H 0.4017 -0.2853 0.5887 0.029 Uiso 1 1 calc R . .
H16A H 0.3258 -0.2388 0.5121 0.029 Uiso 1 1 calc R . .
H16B H 0.4860 -0.1935 0.5503 0.029 Uiso 1 1 calc R . .
C21B C 0.1802(7) 0.0738(4) 0.5371(3) 0.0340(15) Uani 1 1 d . . .
H21A H 0.1020 0.0426 0.5670 0.041 Uiso 1 1 calc R . .
H21B H 0.1328 0.1352 0.5130 0.041 Uiso 1 1 calc R . .

loop_
_atom_site_aniso_label
_atom_site_aniso_U_11
_atom_site_aniso_U_22
_atom_site_aniso_U_33
_atom_site_aniso_U_23
_atom_site_aniso_U_13
_atom_site_aniso_U_12
Cu1 0.0107(3) 0.0164(3) 0.0155(3) -0.0014(3) 0.0015(2) -0.0002(3)
Cl1 0.0141(6) 0.0287(7) 0.0211(7) -0.0064(6) 0.0036(5) 0.0007(5)
N1 0.014(2) 0.015(2) 0.022(2) 0.0012(18) 0.0045(18) -0.0007(17)
Cl2 0.0137(6) 0.0201(6) 0.0166(6) -0.0015(5) 0.0026(5) -0.0020(5)
C2 0.019(3) 0.011(2) 0.019(3) -0.001(2) 0.001(2) -0.002(2)
Cl3 0.0374(9) 0.0608(11) 0.0386(10) -0.0036(8) -0.0007(8) -0.0182(8)
N3 0.018(2) 0.013(2) 0.016(2) 0.0009(17) 0.0000(18) -0.0019(17)
Cl4 0.0502(9) 0.0367(9) 0.0316(9) -0.0030(7) -0.0019(8) 0.0101(7)
C4 0.014(2) 0.019(3) 0.022(3) 0.005(2) 0.002(2) -0.001(2)
C5 0.012(2) 0.014(2) 0.024(3) 0.005(2) 0.006(2) 0.001(2)
C6 0.020(3) 0.021(3) 0.032(3) -0.006(2) 0.005(2) -0.005(2)
C7 0.018(3) 0.018(3) 0.013(3) -0.004(2) -0.004(2) -0.002(2)
C8 0.017(2) 0.013(2) 0.012(2) -0.006(2) -0.002(2) -0.001(2)
C9 0.020(3) 0.016(3) 0.020(3) -0.002(2) 0.003(2) -0.005(2)
C10 0.009(2) 0.017(3) 0.025(3) -0.007(2) -0.001(2) 0.000(2)
C11 0.016(2) 0.014(2) 0.015(3) -0.006(2) -0.001(2) -0.005(2)
C12 0.013(2) 0.019(3) 0.014(3) -0.005(2) 0.003(2) -0.003(2)
C13 0.011(2) 0.023(3) 0.018(3) -0.002(2) 0.001(2) 0.002(2)
C14 0.013(2) 0.021(3) 0.019(3) -0.004(2) 0.000(2) -0.006(2)
N15 0.012(2) 0.014(2) 0.020(2) 0.0005(18) 0.0009(18) 0.0025(17)
C16 0.020(3) 0.014(3) 0.018(3) -0.003(2) 0.002(2) 0.006(2)
C17 0.015(2) 0.018(3) 0.017(3) -0.001(2) 0.007(2) 0.004(2)
N18 0.016(2) 0.015(2) 0.015(2) -0.0010(18) 0.0011(18) 0.0001(17)
C19 0.014(2) 0.013(2) 0.016(3) -0.004(2) -0.003(2) -0.0013(19)
C20 0.014(2) 0.020(3) 0.023(3) -0.003(2) -0.004(2) 0.004(2)
C21B 0.037(3) 0.034(3) 0.030(4) 0.000(3) -0.001(3) -0.002(3)

loop_
_atom_type_symbol
_atom_type_description
_atom_type_scat_dispersion_real
_atom_type_scat_dispersion_imag
_atom_type_scat_source
C C 0.0033 0.0016 'International Tables Vol C Tables 4.2.6.8 and 6.1.1.4'
H H 0.0000 0.0000 'International Tables Vol C Tables 4.2.6.8 and 6.1.1.4'
N N 0.0061 0.0033 'International Tables Vol C Tables 4.2.6.8 and 6.1.1.4'
Cl Cl 0.1484 0.1585 'International Tables Vol C Tables 4.2.6.8 and 6.1.1.4'
Cu Cu 0.3201 1.2651 'International Tables Vol C Tables 4.2.6.8 and 6.1.1.4'

loop_
_geom_angle_atom_site_label_1
_geom_angle_atom_site_label_2
_geom_angle_atom_site_label_3
_geom_angle
_geom_angle_site_symmetry_1
_geom_angle_site_symmetry_3
_geom_angle_publ_flag
N18 Cu1 N1 148.27(16) 3_656 . ?
N18 Cu1 Cl1 94.12(12) 3_656 . ?
N1 Cu1 Cl1 96.05(12) . . ?
N18 Cu1 Cl2 97.16(12) 3_656 . ?
N1 Cu1 Cl2 98.50(12) . . ?
Cl1 Cu1 Cl2 131.17(5) . . ?
C2 N1 C5 106.3(4) . . ?
C2 N1 Cu1 128.6(3) . . ?
C5 N1 Cu1 125.0(3) . . ?
N1 C2 N3 110.0(4) . . ?
N1 C2 C6 127.3(4) . . ?
N3 C2 C6 122.7(4) . . ?
C2 N3 C4 108.1(4) . . ?
C2 N3 C7 127.5(4) . . ?
C4 N3 C7 124.3(4) . . ?
C5 C4 N3 106.5(4) . . ?
C5 C4 H4 126.7 . . ?
N3 C4 H4 126.7 . . ?
C4 C5 N1 109.1(4) . . ?
C4 C5 H5 125.5 . . ?
N1 C5 H5 125.5 . . ?
C2 C6 H6A 109.5 . . ?
C2 C6 H6B 109.5 . . ?
H6A C6 H6B 109.5 . . ?
C2 C6 H6C 109.5 . . ?
H6A C6 H6C 109.5 . . ?
H6B C6 H6C 109.5 . . ?
N3 C7 C8 111.7(4) . . ?
N3 C7 H7A 109.3 . . ?
C8 C7 H7A 109.3 . . ?
N3 C7 H7B 109.3 . . ?
C8 C7 H7B 109.3 . . ?
H7A C7 H7B 107.9 . . ?
C13 C8 C9 118.7(4) . . ?
C13 C8 C7 120.3(4) . . ?
C9 C8 C7 121.0(4) . . ?
C8 C9 C10 120.2(5) . . ?
C8 C9 H9 119.9 . . ?
C10 C9 H9 119.9 . . ?
C11 C10 C9 121.1(4) . . ?
C11 C10 H10 119.5 . . ?
C9 C10 H10 119.5 . . ?
C10 C11 C12 118.3(5) . . ?
C10 C11 C14 122.5(4) . . ?
C12 C11 C14 119.2(4) . . ?
C13 C12 C11 120.8(5) . . ?
C13 C12 H12 119.6 . . ?
C11 C12 H12 119.6 . . ?
C12 C13 C8 120.9(4) . . ?
C12 C13 H13 119.6 . . ?
C8 C13 H13 119.6 . . ?
N15 C14 C11 114.1(4) . . ?
N15 C14 H14B 108.7 . . ?
C11 C14 H14B 108.7 . . ?
N15 C14 H14A 108.7 . . ?
C11 C14 H14A 108.7 . . ?
H14B C14 H14A 107.6 . . ?
C19 N15 C16 108.9(4) . . ?
C19 N15 C14 126.2(4) . . ?
C16 N15 C14 124.9(4) . . ?
C17 C16 N15 106.4(4) . . ?
C17 C16 H16 126.8 . . ?
N15 C16 H16 126.8 . . ?
C16 C17 N18 108.6(4) . . ?
C16 C17 H17 125.7 . . ?
N18 C17 H17 125.7 . . ?
C19 N18 C17 107.0(4) . . ?
C19 N18 Cu1 126.1(3) . 3_656 ?
C17 N18 Cu1 126.5(3) . 3_656 ?
N18 C19 N15 109.1(4) . . ?
N18 C19 C20 125.7(4) . . ?
N15 C19 C20 125.2(4) . . ?
C19 C20 H16C 109.5 . . ?
C19 C20 H16A 109.5 . . ?
H16C C20 H16A 109.5 . . ?
C19 C20 H16B 109.5 . . ?
H16C C20 H16B 109.5 . . ?
H16A C20 H16B 109.5 . . ?
Cl4 C21B Cl3 111.8(3) . . ?
Cl4 C21B H21A 109.3 . . ?
Cl3 C21B H21A 109.3 . . ?
Cl4 C21B H21B 109.3 . . ?
Cl3 C21B H21B 109.3 . . ?
H21A C21B H21B 107.9 . . ?

loop_
_geom_bond_atom_site_label_1
_geom_bond_atom_site_label_2
_geom_bond_distance
_geom_bond_site_symmetry_2
_geom_bond_publ_flag
Cu1 N18 1.967(4) 3_656 ?
Cu1 N1 1.976(4) . ?
Cu1 Cl1 2.2555(14) . ?
Cu1 Cl2 2.2725(14) . ?
N1 C2 1.330(6) . ?
N1 C5 1.394(6) . ?
C2 N3 1.350(6) . ?
C2 C6 1.488(6) . ?
Cl3 C21B 1.761(6) . ?
N3 C4 1.379(6) . ?
N3 C7 1.471(6) . ?
Cl4 C21B 1.761(6) . ?
C4 C5 1.347(7) . ?
C4 H4 0.9500 . ?
C5 H5 0.9500 . ?
C6 H6A 0.9800 . ?
C6 H6B 0.9800 . ?
C6 H6C 0.9800 . ?
C7 C8 1.513(6) . ?
C7 H7A 0.9900 . ?
C7 H7B 0.9900 . ?
C8 C13 1.389(6) . ?
C8 C9 1.392(6) . ?
C9 C10 1.395(7) . ?
C9 H9 0.9500 . ?
C10 C11 1.381(6) . ?
C10 H10 0.9500 . ?
C11 C12 1.399(6) . ?
C11 C14 1.507(7) . ?
C12 C13 1.381(6) . ?
C12 H12 0.9500 . ?
C13 H13 0.9500 . ?
C14 N15 1.486(6) . ?
C14 H14B 0.9900 . ?
C14 H14A 0.9900 . ?
N15 C19 1.345(6) . ?
N15 C16 1.371(5) . ?
C16 C17 1.363(6) . ?
C16 H16 0.9500 . ?
C17 N18 1.382(6) . ?
C17 H17 0.9500 . ?
N18 C19 1.344(6) . ?
N18 Cu1 1.967(4) 3_656 ?
C19 C20 1.479(6) . ?
C20 H16C 0.9800 . ?
C20 H16A 0.9800 . ?
C20 H16B 0.9800 . ?
C21B H21A 0.9900 . ?
C21B H21B 0.9900 . ?

loop_
_geom_torsion_atom_site_label_1
_geom_torsion_atom_site_label_2
_geom_torsion_atom_site_label_3
_geom_torsion_atom_site_label_4
_geom_torsion
_geom_torsion_site_symmetry_1
_geom_torsion_site_symmetry_2
_geom_torsion_site_symmetry_3
_geom_torsion_site_symmetry_4
_geom_torsion_publ_flag
N18 Cu1 N1 C2 -70.2(5) 3_656 . . . ?
Cl1 Cu1 N1 C2 -178.1(4) . . . . ?
Cl2 Cu1 N1 C2 48.6(4) . . . . ?
N18 Cu1 N1 C5 111.1(4) 3_656 . . . ?
Cl1 Cu1 N1 C5 3.1(4) . . . . ?
Cl2 Cu1 N1 C5 -130.1(4) . . . . ?
C5 N1 C2 N3 0.2(5) . . . . ?
Cu1 N1 C2 N3 -178.7(3) . . . . ?
C5 N1 C2 C6 -176.7(5) . . . . ?
Cu1 N1 C2 C6 4.3(7) . . . . ?
N1 C2 N3 C4 -0.7(5) . . . . ?
C6 C2 N3 C4 176.4(5) . . . . ?
N1 C2 N3 C7 -176.6(4) . . . . ?
C6 C2 N3 C7 0.5(8) . . . . ?
C2 N3 C4 C5 0.9(5) . . . . ?
C7 N3 C4 C5 176.9(4) . . . . ?
N3 C4 C5 N1 -0.7(5) . . . . ?
C2 N1 C5 C4 0.3(5) . . . . ?
Cu1 N1 C5 C4 179.3(3) . . . . ?
C2 N3 C7 C8 83.8(6) . . . . ?
C4 N3 C7 C8 -91.5(5) . . . . ?
N3 C7 C8 C13 71.5(5) . . . . ?
N3 C7 C8 C9 -107.0(5) . . . . ?
C13 C8 C9 C10 -0.3(7) . . . . ?
C7 C8 C9 C10 178.2(4) . . . . ?
C8 C9 C10 C11 -1.3(7) . . . . ?
C9 C10 C11 C12 1.2(7) . . . . ?
C9 C10 C11 C14 178.6(4) . . . . ?
C10 C11 C12 C13 0.4(7) . . . . ?
C14 C11 C12 C13 -177.0(4) . . . . ?
C11 C12 C13 C8 -2.1(7) . . . . ?
C9 C8 C13 C12 2.0(7) . . . . ?
C7 C8 C13 C12 -176.6(4) . . . . ?
C10 C11 C14 N15 31.7(7) . . . . ?
C12 C11 C14 N15 -150.9(4) . . . . ?
C11 C14 N15 C19 76.1(6) . . . . ?
C11 C14 N15 C16 -105.0(5) . . . . ?
C19 N15 C16 C17 0.5(5) . . . . ?
C14 N15 C16 C17 -178.6(4) . . . . ?
N15 C16 C17 N18 -0.3(5) . . . . ?
C16 C17 N18 C19 -0.1(5) . . . . ?
C16 C17 N18 Cu1 173.4(3) . . . 3_656 ?
C17 N18 C19 N15 0.4(5) . . . . ?
Cu1 N18 C19 N15 -173.1(3) 3_656 . . . ?
C17 N18 C19 C20 180.0(5) . . . . ?
Cu1 N18 C19 C20 6.5(7) 3_656 . . . ?
C16 N15 C19 N18 -0.6(5) . . . . ?
C14 N15 C19 N18 178.5(4) . . . . ?
C16 N15 C19 C20 179.8(4) . . . . ?
C14 N15 C19 C20 -1.1(8) . . . . ?
